data_1505925
loop_
_publ_author_name
'Chung, Mee-Kyung'
'Qi, Guizhong'
'Stryker, Jeffrey M.'

_publ_section_title
;
 Synthesis of sterically hindered ortho-substituted tetraphenylethenes.
 Electronic effects in the McMurry olefination reaction.
;
_journal_issue 7
_journal_name_full 'Organic letters'
_journal_page_first 1491
_journal_page_last 1494
_journal_paper_doi 10.1021/ol060318h
_journal_volume 8
_journal_year 2006
_chemical_formula_moiety 'C28 H22, C H Cl3'
_chemical_formula_sum 'C29 H23 Cl3'
_chemical_formula_weight 477.82
_space_group_IT_number 15
_symmetry_cell_setting monoclinic
_symmetry_space_group_name_Hall '-I 2ya'
_symmetry_space_group_name_H-M 'I 1 2/a 1'
_atom_sites_solution_hydrogens geom
_atom_sites_solution_primary direct
_atom_sites_solution_secondary difmap
_audit_creation_method 'manual editing of SHELXL template'
_cell_angle_alpha 90.00
_cell_angle_beta 95.7046(12)
_cell_angle_gamma 90.00
_cell_formula_units_Z 8
_cell_length_a 18.1743(16)
_cell_length_b 14.9401(13)
_cell_length_c 17.2589(15)
_cell_measurement_reflns_used 5833
_cell_measurement_temperature 193(2)
_cell_measurement_theta_max 26.35
_cell_measurement_theta_min 2.25
_cell_volume 4663.0(7)
_computing_cell_refinement 'Bruker SAINT (Bruker, 1997)'
_computing_data_collection 'Bruker SMART (Bruker, 1997)'
_computing_data_reduction 'Bruker SAINT (Bruker, 1997)'
_computing_molecular_graphics 'Bruker SHELXTL (Bruker, 1997)'
_computing_publication_material 'Bruker SHELXTL (Bruker, 1997)'
_computing_structure_refinement 'SHELXL-97 (Sheldrick, 1997)'
_computing_structure_solution 'SHELXS-97 (Sheldrick, 1990)'
_diffrn_ambient_temperature 193(2)
_diffrn_detector_area_resol_mean 8.192
_diffrn_measured_fraction_theta_full 0.996
_diffrn_measured_fraction_theta_max 0.996
_diffrn_measurement_device_type 'Bruker PLATFORM diffractometer/SMART 1000 CCD area detector'
_diffrn_measurement_method '\w scans'
_diffrn_radiation_monochromator graphite
_diffrn_radiation_source 'fine-focus sealed tube'
_diffrn_radiation_type MoK\a
_diffrn_radiation_wavelength 0.71073
_diffrn_reflns_av_R_equivalents 0.0316
_diffrn_reflns_av_sigmaI/netI 0.0312
_diffrn_reflns_limit_h_max 22
_diffrn_reflns_limit_h_min -22
_diffrn_reflns_limit_k_max 18
_diffrn_reflns_limit_k_min -17
_diffrn_reflns_limit_l_max 21
_diffrn_reflns_limit_l_min -21
_diffrn_reflns_number 15229
_diffrn_reflns_theta_full 26.43
_diffrn_reflns_theta_max 26.43
_diffrn_reflns_theta_min 1.77
_diffrn_standards_decay_% 0
_diffrn_standards_interval_time 0
_diffrn_standards_number 0
_exptl_absorpt_coefficient_mu 0.409
_exptl_absorpt_correction_T_max 0.8736
_exptl_absorpt_correction_T_min 0.8311
_exptl_absorpt_correction_type multi-scan
_exptl_absorpt_process_details 'SADABS (Sheldrick, 1996)'
_exptl_crystal_colour colorless
_exptl_crystal_density_diffrn 1.361
_exptl_crystal_density_method 'not measured'
_exptl_crystal_description prism
_exptl_crystal_F_000 1984
_exptl_crystal_size_max 0.47
_exptl_crystal_size_mid 0.45
_exptl_crystal_size_min 0.34
_refine_diff_density_max 0.394
_refine_diff_density_min -0.424
_refine_diff_density_rms 0.047
_refine_ls_extinction_method none
_refine_ls_goodness_of_fit_ref 1.026
_refine_ls_hydrogen_treatment constr
_refine_ls_matrix_type full
_refine_ls_number_parameters 291
_refine_ls_number_reflns 4792
_refine_ls_number_restraints 0
_refine_ls_restrained_S_all 1.026
_refine_ls_R_factor_all 0.0581
_refine_ls_R_factor_gt 0.0401
_refine_ls_shift/su_max 0.000
_refine_ls_shift/su_mean 0.000
_refine_ls_structure_factor_coef Fsqd
_refine_ls_weighting_details 'calc w=1/[\s^2^(Fo^2^)+(0.0520P)^2^+4.0971P] where P=(Fo^2^+2Fc^2^)/3'
_refine_ls_weighting_scheme calc
_refine_ls_wR_factor_gt 0.1010
_refine_ls_wR_factor_ref 0.1117
_reflns_number_gt 3645
_reflns_number_total 4792
_reflns_threshold_expression I>2\s(I)
_cod_data_source_file ol060318hsi20060217_050054.cif
_cod_data_source_block 6
_cod_depositor_comments
;
The following automatic conversions were performed:

'_symmetry_cell_setting' value 'Monoclinic' changed to 'monoclinic'
according to /home/saulius/struct/CIF-dictionaries/cif_core.dic
dictionary named 'cif_core.dic' version 2.4.1 from 2010-06-29.

Automatic conversion script
Id: cif_fix_values 1715 2011-07-08 13:25:40Z adriana 
;
_cod_original_sg_symbol_H-M 'I 2/a'
_cod_database_code 1505925

loop_
_symmetry_equiv_pos_as_xyz
'x, y, z'
'-x+1/2, y, -z'
'x+1/2, y+1/2, z+1/2'
'-x+1, y+1/2, -z+1/2'
'-x, -y, -z'
'x-1/2, -y, z'
'-x+1/2, -y+1/2, -z+1/2'
'x, -y+1/2, z+1/2'

loop_
_atom_site_label
_atom_site_type_symbol
_atom_site_fract_x
_atom_site_fract_y
_atom_site_fract_z
_atom_site_U_iso_or_equiv
_atom_site_adp_type
_atom_site_occupancy
_atom_site_symmetry_multiplicity
_atom_site_calc_flag
_atom_site_refinement_flags
C1 C -0.04589(9) 0.29839(12) -0.00493(10) 0.0248(4) Uani 1 1 d .
C2 C 0.06837(9) 0.18712(11) 0.06645(10) 0.0242(4) Uani 1 1 d .
C11 C -0.05945(9) 0.24350(12) 0.05815(10) 0.0246(4) Uani 1 1 d .
C12 C -0.12987(10) 0.24168(13) 0.08861(11) 0.0304(4) Uani 1 1 d .
H12 H -0.1689 0.2779 0.0653 0.036 Uiso 1 1 calc R
C13 C -0.14179(10) 0.18916(13) 0.15019(11) 0.0346(4) Uani 1 1 d .
H13 H -0.1891 0.1888 0.1691 0.042 Uiso 1 1 calc R
C14 C -0.08474(11) 0.13494(13) 0.18651(12) 0.0343(4) Uani 1 1 d .
H14 H -0.0937 0.0990 0.2300 0.041 Uiso 1 1 calc R
C15 C -0.01710(10) 0.13396(12) 0.15950(11) 0.0302(4) Uani 1 1 d .
H15 H 0.0206 0.0969 0.1843 0.036 Uiso 1 1 calc R
C16 C -0.00150(9) 0.18754(11) 0.09460(10) 0.0245(4) Uani 1 1 d .
C21 C 0.08130(9) 0.24050(12) 0.00223(10) 0.0248(4) Uani 1 1 d .
C22 C 0.15110(9) 0.24051(13) -0.02891(11) 0.0296(4) Uani 1 1 d .
H22 H 0.1897 0.2034 -0.0058 0.035 Uiso 1 1 calc R
C23 C 0.16352(10) 0.29239(14) -0.09089(11) 0.0341(4) Uani 1 1 d .
H23 H 0.2105 0.2913 -0.1106 0.041 Uiso 1 1 calc R
C24 C 0.10690(10) 0.34799(13) -0.12609(11) 0.0338(4) Uani 1 1 d .
H24 H 0.1160 0.3840 -0.1695 0.041 Uiso 1 1 calc R
C25 C 0.03988(10) 0.35046(12) -0.09850(11) 0.0299(4) Uani 1 1 d .
H25 H 0.0026 0.3885 -0.1229 0.036 Uiso 1 1 calc R
C26 C 0.02382(9) 0.29723(12) -0.03362(10) 0.0248(4) Uani 1 1 d .
C31 C -0.10544(9) 0.35888(12) -0.04166(10) 0.0264(4) Uani 1 1 d .
C32 C -0.15349(10) 0.32977(13) -0.10494(11) 0.0302(4) Uani 1 1 d .
C33 C -0.20788(10) 0.38849(14) -0.13662(11) 0.0360(5) Uani 1 1 d .
H33 H -0.2410 0.3696 -0.1795 0.043 Uiso 1 1 calc R
C34 C -0.21467(11) 0.47339(15) -0.10715(12) 0.0392(5) Uani 1 1 d .
H34 H -0.2523 0.5123 -0.1296 0.047 Uiso 1 1 calc R
C35 C -0.16713(12) 0.50188(14) -0.04529(12) 0.0408(5) Uani 1 1 d .
H35 H -0.1718 0.5605 -0.0249 0.049 Uiso 1 1 calc R
C36 C -0.11231(11) 0.44489(13) -0.01261(11) 0.0350(4) Uani 1 1 d .
H36 H -0.0792 0.4648 0.0300 0.042 Uiso 1 1 calc R
C37 C -0.14607(12) 0.23812(14) -0.13834(14) 0.0459(5) Uani 1 1 d .
H37A H -0.1576 0.1932 -0.1000 0.055 Uiso 1 1 calc R
H37B H -0.0953 0.2294 -0.1514 0.055 Uiso 1 1 calc R
H37C H -0.1805 0.2318 -0.1855 0.055 Uiso 1 1 calc R
C41 C 0.13063(9) 0.13328(12) 0.10656(10) 0.0257(4) Uani 1 1 d .
C42 C 0.15269(10) 0.05137(13) 0.07701(12) 0.0324(4) Uani 1 1 d .
C43 C 0.21456(11) 0.00903(14) 0.11505(13) 0.0386(5) Uani 1 1 d .
H43 H 0.2306 -0.0461 0.0952 0.046 Uiso 1 1 calc R
C44 C 0.25281(11) 0.04468(15) 0.18024(13) 0.0414(5) Uani 1 1 d .
H44 H 0.2950 0.0146 0.2046 0.050 Uiso 1 1 calc R
C45 C 0.23006(11) 0.12434(15) 0.21042(12) 0.0408(5) Uani 1 1 d .
H45 H 0.2558 0.1489 0.2561 0.049 Uiso 1 1 calc R
C46 C 0.16933(10) 0.16804(14) 0.17336(11) 0.0338(4) Uani 1 1 d .
H46 H 0.1537 0.2230 0.1940 0.041 Uiso 1 1 calc R
C47 C 0.11228(13) 0.00958(16) 0.00587(14) 0.0505(6) Uani 1 1 d .
H47A H 0.1316 0.0337 -0.0409 0.061 Uiso 1 1 calc R
H47B H 0.0594 0.0232 0.0044 0.061 Uiso 1 1 calc R
H47C H 0.1195 -0.0554 0.0077 0.061 Uiso 1 1 calc R
Cl1S Cl 0.44865(4) 0.07987(4) 0.33571(3) 0.05406(18) Uani 1 1 d .
Cl2S Cl 0.58918(3) 0.06458(4) 0.27161(4) 0.05519(18) Uani 1 1 d .
Cl3S Cl 0.46056(4) 0.12387(5) 0.17551(4) 0.0653(2) Uani 1 1 d .
C1S C 0.50621(11) 0.12476(14) 0.26961(12) 0.0381(5) Uani 1 1 d .
H1S H 0.5180 0.1882 0.2847 0.046 Uiso 1 1 calc R

loop_
_atom_site_aniso_label
_atom_site_aniso_U_11
_atom_site_aniso_U_22
_atom_site_aniso_U_33
_atom_site_aniso_U_23
_atom_site_aniso_U_13
_atom_site_aniso_U_12
C1 0.0239(8) 0.0245(9) 0.0250(9) -0.0026(7) -0.0022(7) 0.0030(7)
C2 0.0243(8) 0.0216(9) 0.0260(9) -0.0008(7) -0.0009(7) 0.0024(7)
C11 0.0235(8) 0.0234(9) 0.0263(9) -0.0043(7) -0.0001(7) 0.0006(7)
C12 0.0250(9) 0.0324(10) 0.0335(10) -0.0026(8) 0.0014(7) 0.0016(7)
C13 0.0271(9) 0.0375(11) 0.0403(11) -0.0003(9) 0.0088(8) -0.0026(8)
C14 0.0361(10) 0.0332(11) 0.0342(10) 0.0065(8) 0.0056(8) -0.0043(8)
C15 0.0305(9) 0.0266(10) 0.0329(10) 0.0028(8) 0.0011(8) 0.0007(7)
C16 0.0254(8) 0.0214(9) 0.0259(9) -0.0025(7) -0.0012(7) -0.0010(7)
C21 0.0230(8) 0.0235(9) 0.0273(9) -0.0028(7) -0.0005(7) 0.0009(7)
C22 0.0237(9) 0.0309(10) 0.0339(10) 0.0022(8) 0.0020(7) 0.0045(7)
C23 0.0281(9) 0.0376(11) 0.0377(11) 0.0009(9) 0.0094(8) 0.0017(8)
C24 0.0370(10) 0.0324(11) 0.0327(10) 0.0067(8) 0.0078(8) 0.0017(8)
C25 0.0319(9) 0.0271(10) 0.0303(10) 0.0031(8) 0.0007(8) 0.0042(7)
C26 0.0260(8) 0.0230(9) 0.0251(9) -0.0021(7) 0.0010(7) 0.0018(7)
C31 0.0227(8) 0.0296(10) 0.0272(9) 0.0040(7) 0.0040(7) 0.0036(7)
C32 0.0241(8) 0.0346(10) 0.0316(10) 0.0024(8) 0.0023(7) 0.0017(7)
C33 0.0268(9) 0.0456(12) 0.0345(10) 0.0056(9) -0.0016(8) 0.0035(8)
C34 0.0330(10) 0.0442(12) 0.0406(11) 0.0117(9) 0.0053(9) 0.0163(9)
C35 0.0475(12) 0.0330(11) 0.0423(12) 0.0011(9) 0.0073(10) 0.0154(9)
C36 0.0380(10) 0.0348(11) 0.0316(10) -0.0013(8) 0.0009(8) 0.0076(8)
C37 0.0418(12) 0.0384(12) 0.0535(13) -0.0077(10) -0.0148(10) 0.0027(9)
C41 0.0213(8) 0.0273(10) 0.0290(9) 0.0059(7) 0.0041(7) 0.0011(7)
C42 0.0295(9) 0.0294(10) 0.0383(10) 0.0029(8) 0.0023(8) 0.0040(8)
C43 0.0358(10) 0.0319(11) 0.0484(12) 0.0060(9) 0.0054(9) 0.0093(8)
C44 0.0279(10) 0.0481(13) 0.0470(12) 0.0157(10) -0.0024(9) 0.0078(9)
C45 0.0335(10) 0.0532(14) 0.0338(11) 0.0054(10) -0.0064(8) 0.0003(9)
C46 0.0309(9) 0.0369(11) 0.0329(10) 0.0003(8) -0.0004(8) 0.0020(8)
C47 0.0521(13) 0.0411(13) 0.0553(14) -0.0150(11) -0.0098(11) 0.0121(10)
Cl1S 0.0625(4) 0.0540(4) 0.0469(3) -0.0006(3) 0.0116(3) -0.0102(3)
Cl2S 0.0455(3) 0.0428(3) 0.0756(4) 0.0106(3) -0.0023(3) 0.0035(2)
Cl3S 0.0680(4) 0.0739(5) 0.0485(3) 0.0238(3) -0.0209(3) -0.0165(3)
C1S 0.0443(11) 0.0294(11) 0.0388(11) 0.0008(9) -0.0053(9) -0.0032(9)

loop_
_atom_type_symbol
_atom_type_description
_atom_type_scat_dispersion_real
_atom_type_scat_dispersion_imag
_atom_type_scat_source
C C 0.0033 0.0016 'International Tables Vol C Tables 4.2.6.8 and 6.1.1.4'
H H 0.0000 0.0000 'International Tables Vol C Tables 4.2.6.8 and 6.1.1.4'
Cl Cl 0.1484 0.1585 'International Tables Vol C Tables 4.2.6.8 and 6.1.1.4'

loop_
_geom_angle_atom_site_label_1
_geom_angle_atom_site_label_2
_geom_angle_atom_site_label_3
_geom_angle
C11 C1 C26 119.98(15)
C11 C1 C31 120.28(15)
C26 C1 C31 119.73(16)
C16 C2 C21 119.92(15)
C16 C2 C41 120.61(15)
C21 C2 C41 119.41(15)
C1 C11 C12 121.87(16)
C1 C11 C16 120.05(15)
C12 C11 C16 118.07(16)
C13 C12 C11 121.15(17)
C12 C13 C14 120.83(18)
C15 C14 C13 120.24(18)
C14 C15 C16 121.37(17)
C2 C16 C15 121.73(16)
C2 C16 C11 119.93(16)
C15 C16 C11 118.34(16)
C2 C21 C22 121.49(16)
C2 C21 C26 120.23(15)
C22 C21 C26 118.28(16)
C23 C22 C21 121.37(16)
C22 C23 C24 120.24(17)
C25 C24 C23 120.54(18)
C24 C25 C26 121.54(17)
C1 C26 C25 122.11(16)
C1 C26 C21 119.86(16)
C25 C26 C21 118.03(16)
C36 C31 C32 119.86(17)
C36 C31 C1 119.42(16)
C32 C31 C1 120.71(16)
C33 C32 C31 118.34(18)
C33 C32 C37 120.85(17)
C31 C32 C37 120.80(17)
C34 C33 C32 121.45(18)
C35 C34 C33 120.03(18)
C34 C35 C36 119.8(2)
C35 C36 C31 120.51(19)
C46 C41 C42 119.29(16)
C46 C41 C2 118.59(16)
C42 C41 C2 122.06(16)
C43 C42 C41 118.12(18)
C43 C42 C47 120.10(18)
C41 C42 C47 121.78(17)
C44 C43 C42 121.95(19)
C43 C44 C45 119.93(18)
C44 C45 C46 119.22(19)
C45 C46 C41 121.46(19)
Cl3S C1S Cl2S 110.01(12)
Cl3S C1S Cl1S 110.01(11)
Cl2S C1S Cl1S 110.99(11)

loop_
_geom_bond_atom_site_label_1
_geom_bond_atom_site_label_2
_geom_bond_distance
C1 C11 1.404(2)
C1 C26 1.405(2)
C1 C31 1.501(2)
C2 C16 1.404(2)
C2 C21 1.404(2)
C2 C41 1.500(2)
C11 C12 1.431(2)
C11 C16 1.440(2)
C12 C13 1.356(3)
C13 C14 1.412(3)
C14 C15 1.358(3)
C15 C16 1.428(2)
C21 C22 1.426(2)
C21 C26 1.437(2)
C22 C23 1.358(3)
C23 C24 1.412(3)
C24 C25 1.352(3)
C25 C26 1.427(3)
C31 C36 1.389(3)
C31 C32 1.398(3)
C32 C33 1.392(3)
C32 C37 1.497(3)
C33 C34 1.377(3)
C34 C35 1.373(3)
C35 C36 1.387(3)
C41 C46 1.390(3)
C41 C42 1.400(3)
C42 C43 1.396(3)
C42 C47 1.502(3)
C43 C44 1.370(3)
C44 C45 1.379(3)
C45 C46 1.383(3)
Cl1S C1S 1.756(2)
Cl2S C1S 1.753(2)
Cl3S C1S 1.749(2)

loop_
_geom_torsion_atom_site_label_1
_geom_torsion_atom_site_label_2
_geom_torsion_atom_site_label_3
_geom_torsion_atom_site_label_4
_geom_torsion
C26 C1 C11 C12 -179.18(16)
C31 C1 C11 C12 1.2(3)
C26 C1 C11 C16 1.4(2)
C31 C1 C11 C16 -178.21(15)
C1 C11 C12 C13 -179.14(18)
C16 C11 C12 C13 0.3(3)
C11 C12 C13 C14 0.4(3)
C12 C13 C14 C15 -0.8(3)
C13 C14 C15 C16 0.4(3)
C21 C2 C16 C15 179.69(16)
C41 C2 C16 C15 -3.1(3)
C21 C2 C16 C11 -0.8(2)
C41 C2 C16 C11 176.47(16)
C14 C15 C16 C2 179.80(18)
C14 C15 C16 C11 0.2(3)
C1 C11 C16 C2 -0.7(2)
C12 C11 C16 C2 179.84(16)
C1 C11 C16 C15 178.85(16)
C12 C11 C16 C15 -0.6(2)
C16 C2 C21 C22 -178.78(16)
C41 C2 C21 C22 4.0(3)
C16 C2 C21 C26 1.5(2)
C41 C2 C21 C26 -175.72(15)
C2 C21 C22 C23 -179.81(18)
C26 C21 C22 C23 -0.1(3)
C21 C22 C23 C24 0.0(3)
C22 C23 C24 C25 0.2(3)
C23 C24 C25 C26 -0.3(3)
C11 C1 C26 C25 178.77(16)
C31 C1 C26 C25 -1.6(3)
C11 C1 C26 C21 -0.6(2)
C31 C1 C26 C21 178.99(16)
C24 C25 C26 C1 -179.25(18)
C24 C25 C26 C21 0.2(3)
C2 C21 C26 C1 -0.8(2)
C22 C21 C26 C1 179.46(16)
C2 C21 C26 C25 179.72(16)
C22 C21 C26 C25 0.0(2)
C11 C1 C31 C36 88.8(2)
C26 C1 C31 C36 -90.9(2)
C11 C1 C31 C32 -91.7(2)
C26 C1 C31 C32 88.7(2)
C36 C31 C32 C33 -0.7(3)
C1 C31 C32 C33 179.80(17)
C36 C31 C32 C37 178.63(19)
C1 C31 C32 C37 -0.9(3)
C31 C32 C33 C34 0.2(3)
C37 C32 C33 C34 -179.1(2)
C32 C33 C34 C35 0.1(3)
C33 C34 C35 C36 0.0(3)
C34 C35 C36 C31 -0.5(3)
C32 C31 C36 C35 0.8(3)
C1 C31 C36 C35 -179.66(18)
C16 C2 C41 C46 -79.9(2)
C21 C2 C41 C46 97.3(2)
C16 C2 C41 C42 102.8(2)
C21 C2 C41 C42 -80.0(2)
C46 C41 C42 C43 -1.8(3)
C2 C41 C42 C43 175.42(17)
C46 C41 C42 C47 178.90(19)
C2 C41 C42 C47 -3.8(3)
C41 C42 C43 C44 1.0(3)
C47 C42 C43 C44 -179.8(2)
C42 C43 C44 C45 0.5(3)
C43 C44 C45 C46 -1.1(3)
C44 C45 C46 C41 0.2(3)
C42 C41 C46 C45 1.3(3)
C2 C41 C46 C45 -176.07(18)

loop_
_cod_related_entry_id
_cod_related_entry_code
_cod_related_entry_database
1 21156836 ChemSpider
